data_2014153
loop_
_publ_author_name
'Matsumoto, Tomohiro'
'Matsumoto, Taisuke'
'Watanabe, Masataka'
'Mataka, Shuntaro'
'Thiemann, Thies'

_publ_section_title
;
 2'-Amino-3-methoxypyrimidino[5',4':16,17]estra-1,3,5(10),16-tetraene
;
_journal_issue 7
_journal_name_full 'Acta Crystallographica Section C'
_journal_page_first o501
_journal_page_last o502
_journal_paper_doi 10.1107/S0108270104012326
_journal_volume 60
_journal_year 2004
_chemical_formula_iupac 'C21 H25 N3 O'
_chemical_formula_moiety 'C21 H25 N3 O'
_chemical_formula_sum 'C21 H25 N3 O'
_chemical_formula_weight 335.45
_chemical_name_systematic
;
2'-Amino-3-methoxypyrimidino[5',4':16,17]oestra-1,3,5(10),16-tetraene
;
_space_group_IT_number 19
_symmetry_cell_setting orthorhombic
_symmetry_space_group_name_Hall 'P 2ac 2ab'
_symmetry_space_group_name_H-M 'P 21 21 21'
_cell_angle_alpha 90
_cell_angle_beta 90
_cell_angle_gamma 90
_cell_formula_units_Z 4
_cell_length_a 8.198(2)
_cell_length_b 9.303(2)
_cell_length_c 22.644(5)
_cell_measurement_reflns_used 4940
_cell_measurement_temperature 123.1
_cell_measurement_theta_max 27.5
_cell_measurement_theta_min 3.1
_cell_volume 1727.0(7)
_computing_cell_refinement CrystalClear
_computing_data_collection 'CrystalClear (Rigaku, 1999)'
_computing_data_reduction 'CrystalStructure (Rigaku/MSC, 2004)'
_computing_molecular_graphics 'PLATON (Spek, 2003)'
_computing_publication_material CrystalStructure
_computing_structure_refinement 'CRYSTALS (Watkin et al., 1996)'
_computing_structure_solution 'SIR97 (Altomare et al., 1999)'
_diffrn_detector_area_resol_mean 7.31
_diffrn_measured_fraction_theta_full 0.9696
_diffrn_measured_fraction_theta_max 0.9696
_diffrn_measurement_device_type 'Rigaku Saturn'
_diffrn_measurement_method \w
_diffrn_radiation_type 'Mo K\a'
_diffrn_radiation_wavelength 0.7107
_diffrn_reflns_av_R_equivalents 0.038
_diffrn_reflns_limit_h_max 8
_diffrn_reflns_limit_h_min -10
_diffrn_reflns_limit_k_max 10
_diffrn_reflns_limit_k_min -11
_diffrn_reflns_limit_l_max 29
_diffrn_reflns_limit_l_min -29
_diffrn_reflns_number 14004
_diffrn_reflns_theta_full 27.48
_diffrn_reflns_theta_max 27.48
_diffrn_standards_decay_% 0
_diffrn_standards_number 0
_exptl_absorpt_coefficient_mu 0.081
_exptl_absorpt_correction_T_max 0.994
_exptl_absorpt_correction_T_min 0.919
_exptl_absorpt_correction_type multi-scan
_exptl_absorpt_process_details '(Jacobson, 1998)'
_exptl_crystal_colour colourless
_exptl_crystal_density_diffrn 1.290
_exptl_crystal_density_meas ?
_exptl_crystal_density_method 'not measured'
_exptl_crystal_description prism
_exptl_crystal_F_000 720.00
_exptl_crystal_size_max 0.12
_exptl_crystal_size_mid 0.10
_exptl_crystal_size_min 0.08
_refine_diff_density_max 0.64
_refine_diff_density_min -0.58
_refine_ls_extinction_coef 107.(4)
_refine_ls_extinction_method 'Larson (1970)'
_refine_ls_goodness_of_fit_ref 1.010
_refine_ls_hydrogen_treatment constr
_refine_ls_number_parameters 253
_refine_ls_number_reflns 3850
_refine_ls_R_factor_gt 0.0410
_refine_ls_shift/su_max 0.000
_refine_ls_structure_factor_coef Fsqd
_refine_ls_weighting_details 'w = 1/[0.0007Fo^2^ + 0.5\s(Fo^2^)]/(4Fo^2^)'
_refine_ls_weighting_scheme calc
_refine_ls_wR_factor_ref 0.1120
_reflns_number_gt 2690
_reflns_number_total 3850
_reflns_threshold_expression F^2^>2\s(F^2^)
_cod_data_source_file ga1051.cif
_cod_data_source_block I
_cod_depositor_comments
;
The following automatic conversions were performed:

'_exptl_crystal_density_meas' value 'not measured' was changed to '?'
- the value is perceived as not measured.

Automatic conversion script
Id: cif_fix_values 3008 2015-01-20 13:52:24Z robertas 
;
_cod_original_cell_volume 1727.0(6)
_cod_database_code 2014153
_cod_database_fobs_code 2014153

loop_
_symmetry_equiv_pos_site_id
_symmetry_equiv_pos_as_xyz
1 +x,+y,+z
2 1/2+x,1/2-y,-z
3 -x,1/2+y,1/2-z
4 1/2-x,-y,1/2+z

loop_
_atom_site_label
_atom_site_fract_x
_atom_site_fract_y
_atom_site_fract_z
_atom_site_U_iso_or_equiv
_atom_site_adp_type
_atom_site_calc_flag
_atom_site_refinement_flags
_atom_site_occupancy
_atom_site_disorder_assembly
_atom_site_disorder_group
_atom_site_type_symbol
O1 0.0736(2) -0.3739(2) 0.22700(7) 0.0297(4) Uani d . 1.00 . . O
N1 0.9514(2) 0.6197(2) 0.04325(8) 0.0234(5) Uani d . 1.00 . . N
N2 0.6604(2) 0.5812(2) 0.03685(8) 0.0213(4) Uani d . 1.00 . . N
N3 0.7855(2) 0.7799(2) -0.00536(8) 0.0275(5) Uani d . 1.00 . . N
C1 0.1463(3) -0.0712(2) 0.12471(9) 0.0221(5) Uani d . 1.00 . . C
C2 0.0607(3) -0.1765(2) 0.15485(9) 0.0231(6) Uani d . 1.00 . . C
C3 0.1427(3) -0.2638(2) 0.19481(9) 0.0227(5) Uani d . 1.00 . . C
C4 0.3084(3) -0.2449(2) 0.20293(9) 0.0226(5) Uani d . 1.00 . . C
C5 0.3946(3) -0.1393(2) 0.17243(9) 0.0221(5) Uani d . 1.00 . . C
C6 0.5757(3) -0.1293(2) 0.18440(10) 0.0284(6) Uani d . 1.00 . . C
C7 0.6647(3) -0.0218(2) 0.14596(10) 0.0262(6) Uani d . 1.00 . . C
C8 0.5599(3) 0.1102(2) 0.13504(9) 0.0206(5) Uani d . 1.00 . . C
C9 0.4081(2) 0.0666(2) 0.09916(9) 0.0194(5) Uani d . 1.00 . . C
C10 0.3136(3) -0.0485(2) 0.13279(9) 0.0204(5) Uani d . 1.00 . . C
C11 0.3055(3) 0.1972(2) 0.08000(9) 0.0217(5) Uani d . 1.00 . . C
C12 0.4070(3) 0.3193(2) 0.05066(9) 0.0222(5) Uani d . 1.00 . . C
C13 0.5497(2) 0.3615(2) 0.09065(9) 0.0197(5) Uani d . 1.00 . . C
C14 0.6523(2) 0.2252(2) 0.10146(9) 0.0206(5) Uani d . 1.00 . . C
C15 0.8181(3) 0.2789(2) 0.12501(10) 0.0254(6) Uani d . 1.00 . . C
C16 0.8339(3) 0.4160(2) 0.08978(9) 0.0223(5) Uani d . 1.00 . . C
C17 0.6823(3) 0.4618(2) 0.06789(9) 0.0196(5) Uani d . 1.00 . . C
C18 0.4865(3) 0.4335(2) 0.14756(10) 0.0274(6) Uani d . 1.00 . . C
C19 0.9657(3) 0.5009(2) 0.07590(10) 0.0248(6) Uani d . 1.00 . . C
C20 0.7994(3) 0.6558(2) 0.02564(9) 0.0209(5) Uani d . 1.00 . . C
C21 -0.0993(3) -0.3773(3) 0.23098(11) 0.0339(7) Uani d . 1.00 . . C
H1 0.0893 -0.0120 0.0975 0.026 Uiso c R 1.00 . . H
H2 -0.0529 -0.1888 0.1484 0.027 Uiso c R 1.00 . . H
H3 0.3647 -0.3050 0.2300 0.027 Uiso c R 1.00 . . H
H4 0.5906 -0.1026 0.2245 0.034 Uiso c R 1.00 . . H
H5 0.6224 -0.2214 0.1779 0.035 Uiso c R 1.00 . . H
H6 0.7624 0.0068 0.1653 0.031 Uiso c R 1.00 . . H
H7 0.6907 -0.0654 0.1092 0.032 Uiso c R 1.00 . . H
H8 0.5257 0.1484 0.1719 0.024 Uiso c R 1.00 . . H
H9 0.4468 0.0226 0.0640 0.023 Uiso c R 1.00 . . H
H10 0.2256 0.1657 0.0525 0.026 Uiso c R 1.00 . . H
H11 0.2529 0.2354 0.1140 0.026 Uiso c R 1.00 . . H
H12 0.4482 0.2864 0.0139 0.027 Uiso c R 1.00 . . H
H13 0.3393 0.4008 0.0444 0.027 Uiso c R 1.00 . . H
H14 0.6736 0.1858 0.0635 0.024 Uiso c R 1.00 . . H
H15 0.8149 0.2972 0.1663 0.030 Uiso c R 1.00 . . H
H16 0.9039 0.2134 0.1166 0.031 Uiso c R 1.00 . . H
H17 0.4791 0.5343 0.1415 0.034 Uiso c R 1.00 . . H
H18 0.5600 0.4145 0.1790 0.034 Uiso c R 1.00 . . H
H19 0.3818 0.3965 0.1572 0.034 Uiso c R 1.00 . . H
H20 1.0704 0.4742 0.0901 0.029 Uiso c R 1.00 . . H
H21 -0.1333 -0.3236 0.2645 0.042 Uiso c R 1.00 . . H
H22 -0.1353 -0.4739 0.2348 0.042 Uiso c R 1.00 . . H
H23 -0.1450 -0.3363 0.1963 0.042 Uiso c R 1.00 . . H
H24 0.6713 0.7930 -0.0194 0.033 Uiso c R 1.00 . . H
H25 0.8833 0.8209 -0.0194 0.033 Uiso c R 1.00 . . H

loop_
_atom_site_aniso_label
_atom_site_aniso_U_11
_atom_site_aniso_U_22
_atom_site_aniso_U_33
_atom_site_aniso_U_12
_atom_site_aniso_U_13
_atom_site_aniso_U_23
O1 0.0210(8) 0.0271(8) 0.0410(9) -0.0004(7) -0.0008(7) 0.0123(7)
N1 0.0194(9) 0.0249(9) 0.0258(9) 0.0002(8) 0.0001(8) 0.0022(8)
N2 0.0188(9) 0.0223(9) 0.0228(9) 0.0014(7) -0.0001(7) 0.0003(7)
N3 0.0204(9) 0.0266(9) 0.0354(10) -0.0031(8) 0.0006(8) 0.0073(8)
C1 0.0209(11) 0.0205(10) 0.0247(11) 0.0036(9) -0.0050(9) -0.0012(8)
C2 0.0173(11) 0.0220(10) 0.0299(12) 0.0008(9) -0.0027(9) -0.0028(9)
C3 0.0245(11) 0.0190(10) 0.0247(11) 0.0004(9) 0.0017(9) 0.0017(8)
C4 0.0222(12) 0.0203(11) 0.0255(11) 0.0026(9) -0.0020(9) 0.0022(8)
C5 0.0196(11) 0.0240(10) 0.0227(11) 0.0019(9) -0.0009(8) -0.0006(9)
C6 0.0193(11) 0.0286(11) 0.0374(13) 0.0016(10) -0.0047(10) 0.0100(10)
C7 0.0183(11) 0.0272(11) 0.0331(12) 0.0023(9) -0.0007(10) 0.0032(10)
C8 0.0178(10) 0.0214(10) 0.0225(10) -0.0002(8) -0.0009(8) 0.0001(8)
C9 0.0168(10) 0.0211(10) 0.0202(10) 0.0002(9) -0.0022(8) 0.0002(8)
C10 0.0214(11) 0.0183(10) 0.0214(10) 0.0023(9) -0.0013(9) -0.0026(8)
C11 0.0160(11) 0.0221(11) 0.0270(11) -0.0015(9) -0.0043(9) 0.0035(9)
C12 0.0184(10) 0.0223(10) 0.0260(11) 0.0001(9) -0.0019(9) 0.0025(9)
C13 0.0159(10) 0.0195(10) 0.0238(11) 0.0000(9) -0.0003(8) 0.0002(8)
C14 0.0159(10) 0.0233(10) 0.0227(10) 0.0004(9) -0.0017(8) 0.0007(8)
C15 0.0175(11) 0.0269(11) 0.0318(12) -0.0005(10) -0.0040(9) 0.0052(9)
C16 0.0210(11) 0.0237(11) 0.0223(10) -0.0001(9) -0.0014(9) 0.0004(8)
C17 0.0170(10) 0.0204(10) 0.0215(10) -0.0002(9) 0.0014(9) -0.0027(8)
C18 0.0235(11) 0.0263(11) 0.0325(12) -0.0008(9) 0.0003(10) -0.0037(10)
C19 0.0160(11) 0.0286(11) 0.0298(12) -0.0005(9) -0.0012(9) -0.0005(9)
C20 0.0205(11) 0.0194(10) 0.0228(10) -0.0005(9) 0.0007(9) -0.0024(8)
C21 0.0236(12) 0.0378(13) 0.0400(10) -0.0031(11) 0.0016(11) 0.0072(11)

loop_
_atom_type_symbol
_atom_type_description
_atom_type_scat_dispersion_real
_atom_type_scat_dispersion_imag
_atom_type_scat_source
C C 0.003 0.002
;
International Tables for Crystallography
(1992, Vol. C, Tables 4.2.6.8 and 6.1.1.4)
;
H H 0.000 0.000
;
International Tables for Crystallography
(1992, Vol. C, Table 6.1.1.4)
;
N N 0.006 0.003
;
International Tables for Crystallography
(1992, Vol. C, Tables 4.2.6.8 and 6.1.1.4)
;
O O 0.011 0.006
;
International Tables for Crystallography
(1992, Vol. C, Tables 4.2.6.8 and 6.1.1.4)
;

loop_
_geom_angle_atom_site_label_1
_geom_angle_atom_site_label_2
_geom_angle_atom_site_label_3
_geom_angle
_geom_angle_publ_flag
O1 C3 C2 125.4(2) n
O1 C3 C4 115.4(2) n
C21 O1 C3 117.4(2) n
N2 C17 C13 126.6(2) n
N2 C17 C16 124.1(2) n
C20 N2 C17 114.4(2) n
N2 C20 N1 126.3(2) n
N2 C20 N3 117.4(2) n
N1 C19 C16 122.2(2) n
C20 N1 C19 116.8(2) n
N1 C20 N3 116.2(2) n
C1 C2 C3 119.3(2) n
C10 C1 C2 122.6(2) n
C1 C10 C5 117.2(2) n
C1 C10 C9 122.6(2) n
C2 C3 C4 119.2(2) n
C3 C4 C5 121.5(2) n
C4 C5 C10 120.2(2) n
C4 C5 C6 116.9(2) n
C10 C5 C6 122.9(2) n
C5 C6 C7 114.3(2) n
C5 C10 C9 120.2(2) n
C6 C7 C8 110.8(2) n
C7 C8 C9 109.3(2) n
C7 C8 C14 111.7(2) n
C8 C9 C10 109.4(2) n
C8 C9 C11 112.5(2) n
C14 C8 C9 109.0(2) n
C8 C14 C13 112.8(2) n
C8 C14 C15 119.7(2) n
C11 C9 C10 114.6(2) n
C9 C11 C12 113.8(2) n
C11 C12 C13 110.1(2) n
C12 C13 C17 120.2(2) n
C12 C13 C18 110.4(2) n
C12 C13 C14 107.5(2) n
C17 C13 C14 99.7(2) n
C18 C13 C14 114.1(2) n
C13 C14 C15 105.6(2) n
C13 C17 C16 109.0(2) n
C18 C13 C17 104.8(2) n
C14 C15 C16 99.6(2) n
C15 C16 C17 111.6(2) n
C15 C16 C19 132.3(2) n
C19 C16 C17 116.1(2) n
O1 C21 H21 109.3545 n
O1 C21 H22 109.6639 n
O1 C21 H23 109.3960 n
N1 C19 H20 118.9273 n
H24 N3 C20 110.3702 n
H25 N3 C20 116.5734 n
H25 N3 H24 129.9485 n
C1 C2 H2 120.4231 n
H1 C1 C2 118.7730 n
H1 C1 C10 118.6300 n
H2 C2 C3 120.2725 n
C3 C4 H3 119.2854 n
H3 C4 C5 119.2198 n
C5 C6 H4 108.2917 n
C5 C6 H5 108.1867 n
H4 C6 C7 108.3790 n
H5 C6 C7 108.1847 n
C6 C7 H6 109.0701 n
C6 C7 H7 109.2664 n
H5 C6 H4 109.4631 n
H6 C7 C8 108.9874 n
H7 C7 C8 109.2436 n
C7 C8 H8 109.0585 n
H7 C7 H6 109.4672 n
C8 C9 H9 106.6153 n
H8 C8 C9 108.8839 n
H8 C8 C14 108.9288 n
C8 C14 H14 105.8929 n
H9 C9 C10 106.6012 n
H9 C9 C11 106.6114 n
C9 C11 H10 108.5447 n
C9 C11 H11 108.3389 n
C11 C12 H12 109.2523 n
C11 C12 H13 109.5181 n
H10 C11 C12 108.2864 n
H11 C11 C12 108.3491 n
H11 C11 H10 109.4626 n
H12 C12 C13 109.2209 n
H13 C12 C13 109.3073 n
H13 C12 H12 109.4591 n
C13 C14 H14 105.8954 n
C13 C18 H17 109.2299 n
C13 C18 H18 109.4164 n
C13 C18 H19 109.7766 n
H14 C14 C15 105.9498 n
C14 C15 H15 111.9072 n
C14 C15 H16 111.9685 n
H15 C15 C16 111.7858 n
H16 C15 C16 111.8937 n
H16 C15 H15 109.4574 n
C16 C19 H20 118.8644 n
H18 C18 H17 109.4726 n
H19 C18 H17 109.4680 n
H19 C18 H18 109.4633 n
H22 C21 H21 109.4703 n
H23 C21 H21 109.4644 n
H23 C21 H22 109.4780 n

loop_
_geom_bond_atom_site_label_1
_geom_bond_atom_site_label_2
_geom_bond_site_symmetry_1
_geom_bond_site_symmetry_2
_geom_bond_distance
_geom_bond_publ_flag
O1 C3 . . 1.379(2) n
O1 C21 . . 1.421(3) n
N1 C19 . . 1.335(3) n
N1 C20 . . 1.350(3) n
N2 C17 . . 1.326(3) n
N2 C20 . . 1.358(3) n
N3 C20 . . 1.356(3) n
C1 C2 . . 1.385(3) n
C1 C10 . . 1.400(3) n
C2 C3 . . 1.390(3) n
C3 C4 . . 1.381(3) n
C4 C5 . . 1.394(3) n
C5 C6 . . 1.512(3) n
C5 C10 . . 1.400(3) n
C6 C7 . . 1.513(3) n
C7 C8 . . 1.519(3) n
C8 C9 . . 1.540(3) n
C8 C14 . . 1.515(3) n
C9 C10 . . 1.525(3) n
C9 C11 . . 1.540(3) n
C11 C12 . . 1.557(3) n
C12 C13 . . 1.531(3) n
C13 C14 . . 1.541(3) n
C13 C17 . . 1.523(3) n
C13 C18 . . 1.542(3) n
C14 C15 . . 1.544(3) n
C15 C16 . . 1.510(3) n
C16 C17 . . 1.404(3) n
C16 C19 . . 1.374(3) n
N3 H24 . . 0.9957 n
N3 H25 . . 0.9436 n
C1 H1 . . 0.9499 n
C2 H2 . . 0.9500 n
C4 H3 . . 0.9500 n
C6 H4 . . 0.9499 n
C6 H5 . . 0.9500 n
C7 H6 . . 0.9500 n
C7 H7 . . 0.9500 n
C8 H8 . . 0.9500 n
C9 H9 . . 0.9500 n
C11 H10 . . 0.9500 n
C11 H11 . . 0.9501 n
C12 H12 . . 0.9499 n
C12 H13 . . 0.9500 n
C14 H14 . . 0.9501 n
C15 H15 . . 0.9499 n
C15 H16 . . 0.9500 n
C18 H17 . . 0.9500 n
C18 H18 . . 0.9500 n
C18 H19 . . 0.9500 n
C19 H20 . . 0.9500 n
C21 H21 . . 0.9499 n
C21 H22 . . 0.9500 n
C21 H23 . . 0.9499 n

loop_
_geom_hbond_atom_site_label_D
_geom_hbond_atom_site_label_H
_geom_hbond_atom_site_label_A
_geom_hbond_site_symmetry_A
_geom_hbond_distance_DH
_geom_hbond_distance_HA
_geom_hbond_distance_DA
_geom_hbond_angle_DHA
N3 H24 N1 2_465 1.00 2.05 3.019(3) 164
N3 H25 N2 2_565 0.94 2.48 3.409(3) 169

loop_
_geom_torsion_atom_site_label_1
_geom_torsion_atom_site_label_2
_geom_torsion_atom_site_label_3
_geom_torsion_atom_site_label_4
_geom_torsion
_geom_torsion_publ_flag
C21 O1 C3 C2 -16.1(3) n
C21 O1 C3 C4 165.9(2) n
C20 N1 C19 C16 1.9(3) n
C19 N1 C20 N2 -1.5(3) n
C19 N1 C20 N3 177.3(2) n
C20 N2 C17 C13 175.7(2) n
C20 N2 C17 C16 2.2(3) n
C17 N2 C20 N1 -0.4(3) n
C17 N2 C20 N3 -179.3(2) n
C10 C1 C2 C3 0.0(3) n
C2 C1 C10 C5 1.1(3) n
C2 C1 C10 C9 179.4(2) n
C1 C2 C3 O1 -178.9(2) n
C1 C2 C3 C4 -0.9(3) n
O1 C3 C4 C5 178.9(2) n
C2 C3 C4 C5 0.7(3) n
C3 C4 C5 C6 -179.4(2) n
C3 C4 C5 C10 0.5(3) n
C4 C5 C6 C7 174.8(2) n
C10 C5 C6 C7 -5.2(3) n
C4 C5 C10 C1 -1.4(3) n
C4 C5 C10 C9 -179.7(2) n
C6 C5 C10 C1 178.6(2) n
C6 C5 C10 C9 0.2(3) n
C5 C6 C7 C8 37.0(2) n
C6 C7 C8 C9 -64.7(2) n
C6 C7 C8 C14 174.7(2) n
C7 C8 C9 C10 58.1(2) n
C7 C8 C9 C11 -173.3(2) n
C14 C8 C9 C10 -179.6(2) n
C14 C8 C9 C11 -51.1(2) n
C7 C8 C14 C13 -179.0(2) n
C7 C8 C14 C15 -53.9(2) n
C9 C8 C14 C13 60.1(2) n
C9 C8 C14 C15 -174.7(2) n
C8 C9 C10 C1 155.2(2) n
C8 C9 C10 C5 -26.6(2) n
C11 C9 C10 C1 27.8(3) n
C11 C9 C10 C5 -154.0(2) n
C8 C9 C11 C12 49.2(2) n
C10 C9 C11 C12 174.9(2) n
C9 C11 C12 C13 -52.7(2) n
C11 C12 C13 C14 57.6(2) n
C11 C12 C13 C17 170.5(2) n
C11 C12 C13 C18 -67.4(2) n
C12 C13 C14 C8 -64.2(2) n
C12 C13 C14 C15 163.3(2) n
C17 C13 C14 C8 169.8(2) n
C17 C13 C14 C15 37.2(2) n
C18 C13 C14 C8 58.6(2) n
C18 C13 C14 C15 -73.9(2) n
C12 C13 C17 N2 43.7(3) n
C12 C13 C17 C16 -142.0(2) n
C14 C13 C17 N2 160.5(2) n
C14 C13 C17 C16 -25.1(2) n
C18 C13 C17 N2 -81.2(2) n
C18 C13 C17 C16 93.2(2) n
C8 C14 C15 C16 -163.6(2) n
C13 C14 C15 C16 -35.1(2) n
C14 C15 C16 C17 19.6(2) n
C14 C15 C16 C19 -160.5(2) n
C15 C16 C17 N2 178.1(2) n
C15 C16 C17 C13 3.6(2) n
C19 C16 C17 N2 -1.9(3) n
C19 C16 C17 C13 -176.4(2) n
C15 C16 C19 N1 179.7(2) n
C17 C16 C19 N1 -0.3(3) n

loop_
_cod_related_entry_id
_cod_related_entry_database
_cod_related_entry_code
1 ChemSpider 21181332
